data_7051202
loop_
_publ_author_name
'Pawel Uznanski'
'Catherine Amiens'
'Manuel Bardaji'
'Bruno Donnadieu'
'Yannick Coppel'
'Bruno Chaudret'
'Antonio Laguna'

_publ_section_title
;
 Oxidation of photochromic spirooxazines by coinage metal cations. Part
 II. Oxidation by gold(III) compounds and synthesis of gold colloids
;
_journal_issue 12
_journal_name_full 'New J. Chem.'
_journal_page_first 1495
_journal_page_last 1499
_journal_paper_doi 10.1039/b105447n
_journal_volume 25
_journal_year 2001
_chemical_formula_sum 'C22 H18 Au Cl3 N O'
_chemical_formula_weight 629.70
_space_group_IT_number 2
_symmetry_space_group_name_Hall '-P 1'
_symmetry_space_group_name_H-M 'P -1'
_atom_sites_solution_hydrogens geom
_atom_sites_solution_primary direct
_atom_sites_solution_secondary difmap
_audit_creation_method SHELXL-97
_cell_angle_alpha 114.178(13)
_cell_angle_beta 97.965(15)
_cell_angle_gamma 98.965(14)
_cell_formula_units_Z 4
_cell_length_a 12.5891(16)
_cell_length_b 13.6746(15)
_cell_length_c 14.2577(18)
_cell_measurement_reflns_used 5000
_cell_measurement_temperature 180(2)
_cell_measurement_theta_max 48.1
_cell_measurement_theta_min 3.5
_cell_volume 2155.3(6)
_computing_cell_refinement
;
Stoe and Cie (1996) IPDS Manual. Version 2.75 Stoe and Cie, Darmstadt, 
Germany
;
_computing_data_collection
;
Stoe and Cie (1996) IPDS Manual. Version 2.75 Stoe and Cie, Darmstadt, 
Germany
;
_computing_data_reduction
;
Stoe and Cie (1996) IPDS Manual. Version 2.75 Stoe and Cie, Darmstadt, 
Germany
;
_computing_molecular_graphics
;
Zsolnai,L.(1997). ZORTEP.Molecular Graphics Program.University of Heidelberg,
Germany.
;
_computing_publication_material 'SHELXL-97 (Sheldrick, 1997)'
_computing_structure_refinement 'SHELXL-97 (Sheldrick, 1997)'
_computing_structure_solution
;
Altomare, A., Cascarano, G., Giacovazzo G., Guagliardi A., Burla M.C., 
Polidori, G.  & Camalli, M. (1994) SIR92 - a program for automatic solution of 
crystal structures by direct methods. J. Appl. Cryst. (27), 435.
;
_diffrn_ambient_temperature 180(2)
_diffrn_measured_fraction_theta_full 0.947
_diffrn_measured_fraction_theta_max 0.947
_diffrn_measurement_device_type
;
Stoe and Cie (1996) IPDS Manual. Version 2.75. Stoe and Cie, Darmstadt, 
Germany
;
_diffrn_radiation_type MoK\a
_diffrn_radiation_wavelength 0.71073
_diffrn_reflns_av_R_equivalents 0.0720
_diffrn_reflns_av_sigmaI/netI 0.0893
_diffrn_reflns_limit_h_max 13
_diffrn_reflns_limit_h_min -13
_diffrn_reflns_limit_k_max 15
_diffrn_reflns_limit_k_min -15
_diffrn_reflns_limit_l_max 15
_diffrn_reflns_limit_l_min -15
_diffrn_reflns_number 15984
_diffrn_reflns_theta_full 23.26
_diffrn_reflns_theta_max 23.26
_diffrn_reflns_theta_min 1.74
_diffrn_standards_number 200
_exptl_absorpt_coefficient_mu 7.214
_exptl_absorpt_correction_T_max 0.77
_exptl_absorpt_correction_T_min 0.35
_exptl_absorpt_correction_type semi-empirical
_exptl_crystal_colour 'light yellow'
_exptl_crystal_density_diffrn 1.94
_exptl_crystal_density_meas ?
_exptl_crystal_density_method 'not measured'
_exptl_crystal_description platelet
_exptl_crystal_F_000 1208
_exptl_crystal_size_max 0.25
_exptl_crystal_size_mid 0.15
_exptl_crystal_size_min 0.10
_refine_diff_density_max 1.080
_refine_diff_density_min -1.063
_refine_diff_density_rms 0.130
_refine_ls_extinction_method none
_refine_ls_goodness_of_fit_ref 0.873
_refine_ls_hydrogen_treatment mixed
_refine_ls_matrix_type full
_refine_ls_number_parameters 529
_refine_ls_number_reflns 5839
_refine_ls_number_restraints 0
_refine_ls_restrained_S_all 0.873
_refine_ls_R_factor_all 0.0777
_refine_ls_R_factor_gt 0.0364
_refine_ls_shift/su_max 0.004
_refine_ls_shift/su_mean 0.000
_refine_ls_structure_factor_coef Fsqd
_refine_ls_weighting_details 'calc w=1/[\s^2^(Fo^2^)+(0.0287P)^2^+0.0000P] where P=(Fo^2^+2Fc^2^)/3'
_refine_ls_weighting_scheme calc
_refine_ls_wR_factor_gt 0.0648
_refine_ls_wR_factor_ref 0.0737
_reflns_number_gt 3664
_reflns_number_total 5839
_reflns_threshold_expression >2sigma(I)
_cod_data_source_file b105447n.txt
_cod_data_source_block global
_cod_depositor_comments
;
The following automatic conversions were performed:

'_exptl_crystal_density_meas' value 'none' was changed to '?' - the
value is perceived as not measured.

Automatic conversion script
Id: cif_fix_values 3008 2015-01-20 13:52:24Z robertas 
;
_cod_original_cell_volume 2155.3(5)
_cod_original_formula_sum C22H18NOAuCl3
_cod_database_code 7051202

loop_
_symmetry_equiv_pos_as_xyz
'x, y, z'
'-x, -y, -z'

loop_
_atom_site_label
_atom_site_type_symbol
_atom_site_fract_x
_atom_site_fract_y
_atom_site_fract_z
_atom_site_U_iso_or_equiv
_atom_site_adp_type
_atom_site_occupancy
_atom_site_symmetry_multiplicity
_atom_site_calc_flag
_atom_site_refinement_flags
_atom_site_disorder_assembly
_atom_site_disorder_group
Cl1A Cl 0.6726(2) 0.9248(3) 0.5444(2) 0.0654(10) Uani 1 1 d . . .
O1A O 1.3212(5) 1.1678(6) 0.9547(5) 0.0392(18) Uani 1 1 d . . .
N1A N 1.3238(6) 1.2540(7) 0.8493(6) 0.031(2) Uani 1 1 d . . .
N2A N 1.0998(7) 1.0420(7) 0.8333(7) 0.040(2) Uani 1 1 d . . .
C1A C 1.2683(7) 1.1850(9) 0.8736(7) 0.030(2) Uani 1 1 d . . .
C2A C 1.4257(7) 1.2893(9) 0.9196(8) 0.033(2) Uani 1 1 d . . .
C3A C 1.5216(7) 1.3626(8) 0.9289(7) 0.036(3) Uani 1 1 d . . .
C4A C 1.5316(8) 1.4193(8) 0.8654(8) 0.036(2) Uani 1 1 d . . .
H4A H 1.4705 1.4071 0.8114 0.043 Uiso 1 1 calc R . .
C5A C 1.6274(8) 1.4908(8) 0.8808(7) 0.039(3) Uani 1 1 d . . .
H5A H 1.6325 1.5291 0.8385 0.047 Uiso 1 1 calc R . .
C6A C 1.7194(8) 1.5084(9) 0.9593(8) 0.042(3) Uani 1 1 d . . .
H6A H 1.7870 1.5569 0.9687 0.050 Uiso 1 1 calc R . .
C7A C 1.7108(8) 1.4554(9) 1.0215(8) 0.046(3) Uani 1 1 d . . .
H7A H 1.7728 1.4687 1.0750 0.055 Uiso 1 1 calc R . .
C8A C 1.6120(8) 1.3812(9) 1.0086(8) 0.034(3) Uani 1 1 d . . .
C9A C 1.6026(8) 1.3273(9) 1.0745(8) 0.044(3) Uani 1 1 d . . .
H9A H 1.6652 1.3422 1.1282 0.052 Uiso 1 1 calc R . .
C10A C 1.5094(8) 1.2553(10) 1.0658(8) 0.048(3) Uani 1 1 d . . .
H10A H 1.5042 1.2206 1.1112 0.057 Uiso 1 1 calc R . .
C11A C 1.4225(8) 1.2374(9) 0.9845(7) 0.034(2) Uani 1 1 d . . .
C12A C 1.1570(8) 1.1209(9) 0.8194(8) 0.035(3) Uani 1 1 d . . .
C13A C 0.9903(8) 1.0005(9) 0.7656(8) 0.036(3) Uani 1 1 d . . .
C14A C 0.9088(10) 0.9183(10) 0.7562(9) 0.056(3) Uani 1 1 d . . .
H14A H 0.9180 0.8781 0.7964 0.067 Uiso 1 1 calc R . .
C15A C 0.8106(9) 0.8952(10) 0.6847(9) 0.059(3) Uani 1 1 d . . .
H15A H 0.7516 0.8363 0.6736 0.071 Uiso 1 1 calc R . .
C16A C 0.7978(7) 0.9555(10) 0.6308(8) 0.048(3) Uani 1 1 d . . .
C17A C 0.8834(7) 1.0381(8) 0.6394(7) 0.034(2) Uani 1 1 d . . .
H17A H 0.8742 1.0786 0.5996 0.041 Uiso 1 1 calc R . .
C18A C 0.9831(7) 1.0595(8) 0.7082(8) 0.033(2) Uani 1 1 d . . .
C19A C 1.0884(7) 1.1424(8) 0.7341(7) 0.032(2) Uani 1 1 d . . .
C20A C 1.1397(7) 1.1146(8) 0.6377(7) 0.037(2) Uani 1 1 d . . .
H20A H 1.1479 1.0384 0.6113 0.055 Uiso 1 1 calc R . .
H20B H 1.2123 1.1649 0.6578 0.055 Uiso 1 1 calc R . .
H20C H 1.0917 1.1227 0.5823 0.055 Uiso 1 1 calc R . .
C21A C 1.0751(7) 1.2611(8) 0.7795(7) 0.032(2) Uani 1 1 d . . .
H21A H 1.0484 1.2781 0.8445 0.049 Uiso 1 1 calc R . .
H21B H 1.0218 1.2696 0.7280 0.049 Uiso 1 1 calc R . .
H21C H 1.1465 1.3116 0.7951 0.049 Uiso 1 1 calc R . .
C22A C 1.1347(9) 0.9953(10) 0.9064(9) 0.053(3) Uani 1 1 d . . .
H22A H 1.0891 0.9206 0.8812 0.079 Uiso 1 1 calc R . .
H22B H 1.1258 1.0419 0.9770 0.079 Uiso 1 1 calc R . .
H22C H 1.2123 0.9924 0.9094 0.079 Uiso 1 1 calc R . .
Au1A Au 0.78072(3) 0.71535(4) 0.83447(3) 0.04122(15) Uani 1 1 d . . .
Cl2A Cl 0.6248(2) 0.6862(3) 0.7181(2) 0.0577(8) Uani 1 1 d . . .
Cl3A Cl 0.9372(2) 0.7492(3) 0.9526(2) 0.0574(8) Uani 1 1 d . . .
Au1B Au 1.13276(3) 0.75672(4) 0.63869(3) 0.04095(15) Uani 1 1 d . . .
Cl1B Cl 1.2831(2) 0.4216(3) 0.6766(2) 0.0589(8) Uani 1 1 d . . .
Cl2B Cl 1.0949(2) 0.7920(2) 0.4979(2) 0.0526(7) Uani 1 1 d . . .
Cl3B Cl 1.1666(2) 0.7174(3) 0.7768(2) 0.0679(9) Uani 1 1 d . . .
O1B O 1.2075(5) 0.7022(6) 0.2365(6) 0.0445(19) Uani 1 1 d . . .
N1B N 1.3863(7) 0.7765(8) 0.3270(7) 0.045(2) Uani 1 1 d . . .
N2B N 1.1902(7) 0.5683(7) 0.3495(6) 0.037(2) Uani 1 1 d . . .
C1B C 1.2948(9) 0.7098(9) 0.3111(8) 0.044(3) Uani 1 1 d . . .
C2B C 1.3622(7) 0.8163(8) 0.2534(7) 0.031(2) Uani 1 1 d . . .
C3B C 1.4311(8) 0.8932(9) 0.2293(8) 0.046(3) Uani 1 1 d . . .
C4B C 1.5440(7) 0.9403(9) 0.2786(8) 0.042(3) Uani 1 1 d . . .
H4B H 1.5770 0.9250 0.3335 0.050 Uiso 1 1 calc R . .
C5B C 1.6057(8) 1.0075(9) 0.2474(9) 0.049(3) Uani 1 1 d . . .
H5B H 1.6827 1.0348 0.2772 0.059 Uiso 1 1 calc R . .
C6B C 1.5561(9) 1.0365(10) 0.1721(9) 0.056(3) Uani 1 1 d . . .
H6B H 1.5987 1.0865 0.1533 0.068 Uiso 1 1 calc R . .
C7B C 1.4451(9) 0.9927(10) 0.1243(9) 0.053(3) Uani 1 1 d . . .
H7B H 1.4116 1.0132 0.0734 0.063 Uiso 1 1 calc R . .
C8B C 1.3830(8) 0.9189(10) 0.1507(8) 0.046(3) Uani 1 1 d . . .
C9B C 1.2653(8) 0.8663(11) 0.0964(9) 0.057(3) Uani 1 1 d . . .
H9B H 1.2332 0.8857 0.0440 0.068 Uiso 1 1 calc R . .
C10B C 1.2043(9) 0.7956(10) 0.1168(8) 0.049(3) Uani 1 1 d . . .
H10B H 1.1298 0.7613 0.0795 0.059 Uiso 1 1 calc R . .
C11B C 1.2551(8) 0.7719(10) 0.1984(8) 0.044(3) Uani 1 1 d . . .
C12B C 1.2784(8) 0.6431(9) 0.3696(8) 0.036(3) Uani 1 1 d . . .
C13B C 1.1995(7) 0.5217(9) 0.4230(7) 0.033(3) Uani 1 1 d . . .
C14B C 1.1233(8) 0.4426(9) 0.4266(8) 0.040(3) Uani 1 1 d . . .
H14B H 1.0545 0.4094 0.3769 0.048 Uiso 1 1 calc R . .
C15B C 1.1518(7) 0.4127(9) 0.5077(8) 0.042(3) Uani 1 1 d . . .
H15B H 1.1015 0.3581 0.5149 0.051 Uiso 1 1 calc R . .
C16B C 1.2535(7) 0.4627(9) 0.5773(8) 0.037(3) Uani 1 1 d . . .
C17B C 1.3321(7) 0.5423(9) 0.5719(8) 0.036(3) Uani 1 1 d . . .
H17B H 1.4015 0.5751 0.6206 0.043 Uiso 1 1 calc R . .
C18B C 1.3030(7) 0.5708(8) 0.4912(7) 0.033(2) Uani 1 1 d . . .
C19B C 1.3657(7) 0.6545(9) 0.4594(8) 0.035(3) Uani 1 1 d . . .
C20B C 1.4673(7) 0.6180(9) 0.4236(8) 0.041(3) Uani 1 1 d . . .
H20D H 1.5189 0.6207 0.4833 0.061 Uiso 1 1 calc R . .
H20E H 1.5033 0.6674 0.3973 0.061 Uiso 1 1 calc R . .
H20F H 1.4452 0.5424 0.3672 0.061 Uiso 1 1 calc R . .
C21B C 1.3976(8) 0.7680(9) 0.5503(8) 0.046(3) Uani 1 1 d . . .
H21D H 1.4493 0.7681 0.6085 0.069 Uiso 1 1 calc R . .
H21E H 1.3314 0.7886 0.5740 0.069 Uiso 1 1 calc R . .
H21F H 1.4329 0.8211 0.5276 0.069 Uiso 1 1 calc R . .
C22B C 1.0876(8) 0.5339(10) 0.2678(9) 0.051(3) Uani 1 1 d . . .
H22D H 1.0434 0.4640 0.2595 0.076 Uiso 1 1 calc R . .
H22E H 1.1064 0.5243 0.2006 0.076 Uiso 1 1 calc R . .
H22F H 1.0452 0.5906 0.2892 0.076 Uiso 1 1 calc R . .

loop_
_atom_site_aniso_label
_atom_site_aniso_U_11
_atom_site_aniso_U_22
_atom_site_aniso_U_33
_atom_site_aniso_U_23
_atom_site_aniso_U_13
_atom_site_aniso_U_12
Cl1A 0.0414(16) 0.075(3) 0.0522(19) 0.0114(17) 0.0081(13) -0.0124(15)
O1A 0.040(4) 0.046(5) 0.036(4) 0.023(4) 0.006(3) 0.013(4)
N1A 0.040(5) 0.029(6) 0.030(5) 0.015(4) 0.015(4) 0.012(4)
N2A 0.057(6) 0.024(6) 0.041(5) 0.016(5) 0.011(4) 0.009(4)
C1A 0.023(5) 0.043(8) 0.025(6) 0.015(5) 0.005(4) 0.009(5)
C2A 0.035(6) 0.040(7) 0.037(6) 0.022(6) 0.016(5) 0.022(5)
C3A 0.032(5) 0.028(7) 0.030(6) -0.001(5) 0.012(4) -0.002(5)
C4A 0.040(6) 0.034(7) 0.039(6) 0.019(6) 0.017(5) 0.011(5)
C5A 0.063(7) 0.026(7) 0.033(6) 0.010(5) 0.028(5) 0.014(5)
C6A 0.034(6) 0.045(8) 0.046(7) 0.021(6) 0.008(5) 0.006(5)
C7A 0.043(6) 0.039(8) 0.036(6) 0.004(6) -0.006(5) 0.008(5)
C8A 0.036(6) 0.038(8) 0.036(6) 0.018(6) 0.010(5) 0.022(5)
C9A 0.039(6) 0.052(8) 0.031(6) 0.013(6) -0.011(5) 0.018(5)
C10A 0.053(7) 0.057(9) 0.041(7) 0.028(6) 0.007(5) 0.023(6)
C11A 0.037(6) 0.035(7) 0.028(6) 0.011(5) 0.012(5) 0.013(5)
C12A 0.050(6) 0.026(7) 0.032(6) 0.013(5) 0.019(5) 0.012(5)
C13A 0.041(6) 0.028(7) 0.039(6) 0.013(5) 0.019(5) 0.004(5)
C14A 0.081(9) 0.033(8) 0.059(8) 0.021(6) 0.030(7) 0.008(6)
C15A 0.058(8) 0.052(9) 0.060(8) 0.026(7) 0.020(6) -0.016(6)
C16A 0.031(6) 0.050(8) 0.041(7) 0.009(6) 0.004(5) -0.013(5)
C17A 0.039(6) 0.025(7) 0.038(6) 0.010(5) 0.020(5) 0.004(5)
C18A 0.033(5) 0.025(7) 0.034(6) 0.008(5) 0.014(5) -0.003(4)
C19A 0.024(5) 0.038(8) 0.035(6) 0.020(5) 0.005(4) -0.001(4)
C20A 0.029(5) 0.035(7) 0.035(6) 0.007(5) 0.015(4) -0.002(4)
C21A 0.033(5) 0.030(7) 0.035(6) 0.014(5) 0.010(4) 0.007(4)
C22A 0.071(8) 0.041(9) 0.055(8) 0.034(7) 0.006(6) 0.008(6)
Au1A 0.0434(3) 0.0389(4) 0.0398(3) 0.0179(3) 0.0110(2) 0.0027(2)
Cl2A 0.0481(15) 0.058(2) 0.0565(18) 0.0270(16) -0.0002(13) -0.0098(14)
Cl3A 0.0524(16) 0.069(2) 0.0505(18) 0.0243(17) 0.0084(13) 0.0209(15)
Au1B 0.0327(2) 0.0425(4) 0.0428(3) 0.0164(3) 0.0055(2) 0.0051(2)
Cl1B 0.0567(17) 0.080(3) 0.0580(19) 0.0494(19) 0.0118(14) 0.0129(16)
Cl2B 0.0591(17) 0.053(2) 0.0508(17) 0.0287(16) 0.0106(13) 0.0114(14)
Cl3B 0.075(2) 0.079(3) 0.0561(19) 0.0349(18) 0.0075(15) 0.0259(17)
O1B 0.048(4) 0.051(6) 0.047(5) 0.029(4) 0.020(4) 0.016(4)
N1B 0.051(6) 0.032(7) 0.049(6) 0.011(5) 0.024(5) 0.010(5)
N2B 0.046(5) 0.037(7) 0.025(5) 0.008(5) 0.010(4) 0.012(5)
C1B 0.047(7) 0.033(8) 0.042(7) 0.005(6) 0.013(6) 0.016(6)
C2B 0.035(6) 0.039(7) 0.025(5) 0.017(5) 0.012(4) 0.012(5)
C3B 0.057(7) 0.042(8) 0.038(6) 0.013(6) 0.016(5) 0.020(6)
C4B 0.024(5) 0.040(8) 0.040(6) -0.002(5) 0.008(4) 0.002(5)
C5B 0.041(6) 0.043(8) 0.053(7) 0.014(6) 0.012(5) 0.002(5)
C6B 0.069(8) 0.051(9) 0.050(7) 0.022(7) 0.019(6) 0.012(6)
C7B 0.059(7) 0.059(9) 0.042(7) 0.028(7) 0.009(6) 0.005(6)
C8B 0.057(7) 0.051(9) 0.049(7) 0.034(7) 0.025(6) 0.020(6)
C9B 0.041(7) 0.070(10) 0.051(7) 0.017(7) 0.013(6) 0.014(6)
C10B 0.041(6) 0.075(10) 0.040(7) 0.031(7) 0.012(5) 0.018(6)
C11B 0.040(6) 0.059(9) 0.048(7) 0.033(6) 0.019(5) 0.012(5)
C12B 0.046(6) 0.034(8) 0.031(6) 0.011(5) 0.024(5) 0.009(5)
C13B 0.034(6) 0.039(8) 0.026(6) 0.016(5) 0.006(5) 0.007(5)
C14B 0.035(6) 0.034(7) 0.042(7) 0.012(6) 0.005(5) -0.002(5)
C15B 0.030(6) 0.043(8) 0.055(7) 0.030(6) 0.004(5) -0.005(5)
C16B 0.037(6) 0.047(8) 0.040(6) 0.029(6) 0.009(5) 0.015(5)
C17B 0.029(5) 0.045(8) 0.037(6) 0.018(6) 0.009(4) 0.011(5)
C18B 0.033(5) 0.026(7) 0.037(6) 0.010(5) 0.017(5) 0.002(4)
C19B 0.030(5) 0.039(8) 0.036(6) 0.011(5) 0.021(4) 0.014(5)
C20B 0.033(5) 0.037(7) 0.044(6) 0.011(5) 0.013(4) 0.002(4)
C21B 0.046(6) 0.029(7) 0.052(7) 0.006(6) 0.021(5) 0.000(5)
C22B 0.045(6) 0.056(9) 0.052(7) 0.029(7) -0.006(5) 0.010(6)

loop_
_atom_type_symbol
_atom_type_description
_atom_type_scat_dispersion_real
_atom_type_scat_dispersion_imag
_atom_type_scat_source
C C 0.0033 0.0016 'International Tables Vol C Tables 4.2.6.8 and 6.1.1.4'
H H 0.0000 0.0000 'International Tables Vol C Tables 4.2.6.8 and 6.1.1.4'
N N 0.0061 0.0033 'International Tables Vol C Tables 4.2.6.8 and 6.1.1.4'
O O 0.0106 0.0060 'International Tables Vol C Tables 4.2.6.8 and 6.1.1.4'
Cl Cl 0.1484 0.1585 'International Tables Vol C Tables 4.2.6.8 and 6.1.1.4'
Au Au -2.0133 8.8022 'International Tables Vol C Tables 4.2.6.8 and 6.1.1.4'

loop_
_geom_angle_atom_site_label_1
_geom_angle_atom_site_label_2
_geom_angle_atom_site_label_3
_geom_angle
_geom_angle_site_symmetry_1
_geom_angle_site_symmetry_3
_geom_angle_publ_flag
C11A O1A C1A 102.6(7) . . ?
C1A N1A C2A 103.4(7) . . ?
C12A N2A C13A 111.2(8) . . ?
C12A N2A C22A 128.0(9) . . ?
C13A N2A C22A 120.9(9) . . ?
N1A C1A O1A 116.8(8) . . ?
N1A C1A C12A 124.9(9) . . ?
O1A C1A C12A 118.3(9) . . ?
C11A C2A N1A 109.1(9) . . ?
C11A C2A C3A 121.1(9) . . ?
N1A C2A C3A 129.9(9) . . ?
C2A C3A C8A 116.1(9) . . ?
C2A C3A C4A 124.5(9) . . ?
C8A C3A C4A 119.4(9) . . ?
C5A C4A C3A 120.7(9) . . ?
C5A C4A H4A 119.6 . . ?
C3A C4A H4A 119.6 . . ?
C4A C5A C6A 120.3(10) . . ?
C4A C5A H5A 119.8 . . ?
C6A C5A H5A 119.8 . . ?
C7A C6A C5A 119.6(10) . . ?
C7A C6A H6A 120.2 . . ?
C5A C6A H6A 120.2 . . ?
C6A C7A C8A 121.8(9) . . ?
C6A C7A H7A 119.1 . . ?
C8A C7A H7A 119.1 . . ?
C3A C8A C7A 118.1(9) . . ?
C3A C8A C9A 120.1(10) . . ?
C7A C8A C9A 121.7(9) . . ?
C10A C9A C8A 124.2(8) . . ?
C10A C9A H9A 117.9 . . ?
C8A C9A H9A 117.9 . . ?
C9A C10A C11A 113.9(10) . . ?
C9A C10A H10A 123.1 . . ?
C11A C10A H10A 123.1 . . ?
O1A C11A C2A 108.2(8) . . ?
O1A C11A C10A 127.2(9) . . ?
C2A C11A C10A 124.6(10) . . ?
N2A C12A C1A 128.0(9) . . ?
N2A C12A C19A 110.6(8) . . ?
C1A C12A C19A 121.4(9) . . ?
C14A C13A C18A 124.4(10) . . ?
C14A C13A N2A 128.5(10) . . ?
C18A C13A N2A 107.1(9) . . ?
C13A C14A C15A 116.6(11) . . ?
C13A C14A H14A 121.7 . . ?
C15A C14A H14A 121.7 . . ?
C16A C15A C14A 120.9(10) . . ?
C16A C15A H15A 119.5 . . ?
C14A C15A H15A 119.5 . . ?
C15A C16A C17A 121.8(10) . . ?
C15A C16A Cl1A 119.0(8) . . ?
C17A C16A Cl1A 119.1(9) . . ?
C16A C17A C18A 117.7(10) . . ?
C16A C17A H17A 121.2 . . ?
C18A C17A H17A 121.2 . . ?
C13A C18A C17A 118.5(9) . . ?
C13A C18A C19A 111.7(8) . . ?
C17A C18A C19A 129.8(9) . . ?
C18A C19A C21A 113.1(8) . . ?
C18A C19A C20A 110.4(8) . . ?
C21A C19A C20A 111.7(8) . . ?
C18A C19A C12A 99.4(8) . . ?
C21A C19A C12A 110.8(8) . . ?
C20A C19A C12A 110.8(8) . . ?
C19A C20A H20A 109.5 . . ?
C19A C20A H20B 109.5 . . ?
H20A C20A H20B 109.5 . . ?
C19A C20A H20C 109.5 . . ?
H20A C20A H20C 109.5 . . ?
H20B C20A H20C 109.5 . . ?
C19A C21A H21A 109.5 . . ?
C19A C21A H21B 109.5 . . ?
H21A C21A H21B 109.5 . . ?
C19A C21A H21C 109.5 . . ?
H21A C21A H21C 109.5 . . ?
H21B C21A H21C 109.5 . . ?
N2A C22A H22A 109.5 . . ?
N2A C22A H22B 109.5 . . ?
H22A C22A H22B 109.5 . . ?
N2A C22A H22C 109.5 . . ?
H22A C22A H22C 109.5 . . ?
H22B C22A H22C 109.5 . . ?
Cl2A Au1A Cl3A 178.54(12) . . ?
Cl3B Au1B Cl2B 178.42(12) . . ?
C11B O1B C1B 101.9(8) . . ?
C1B N1B C2B 102.1(8) . . ?
C12B N2B C13B 110.7(8) . . ?
C12B N2B C22B 128.3(9) . . ?
C13B N2B C22B 120.9(9) . . ?
N1B C1B O1B 117.5(10) . . ?
N1B C1B C12B 123.4(10) . . ?
O1B C1B C12B 119.2(9) . . ?
C11B C2B N1B 110.8(9) . . ?
C11B C2B C3B 119.0(9) . . ?
N1B C2B C3B 130.2(9) . . ?
C8B C3B C4B 119.3(10) . . ?
C8B C3B C2B 117.2(9) . . ?
C4B C3B C2B 123.4(9) . . ?
C5B C4B C3B 120.2(10) . . ?
C5B C4B H4B 119.9 . . ?
C3B C4B H4B 119.9 . . ?
C4B C5B C6B 120.1(10) . . ?
C4B C5B H5B 119.9 . . ?
C6B C5B H5B 119.9 . . ?
C7B C6B C5B 120.4(11) . . ?
C7B C6B H6B 119.8 . . ?
C5B C6B H6B 119.8 . . ?
C6B C7B C8B 120.0(10) . . ?
C6B C7B H7B 120.0 . . ?
C8B C7B H7B 120.0 . . ?
C7B C8B C3B 119.9(10) . . ?
C7B C8B C9B 120.8(10) . . ?
C3B C8B C9B 119.3(10) . . ?
C10B C9B C8B 123.3(11) . . ?
C10B C9B H9B 118.4 . . ?
C8B C9B H9B 118.4 . . ?
C9B C10B C11B 116.3(10) . . ?
C9B C10B H10B 121.8 . . ?
C11B C10B H10B 121.8 . . ?
C2B C11B O1B 107.6(8) . . ?
C2B C11B C10B 124.8(10) . . ?
O1B C11B C10B 127.5(9) . . ?
N2B C12B C1B 124.8(9) . . ?
N2B C12B C19B 112.7(9) . . ?
C1B C12B C19B 122.5(9) . . ?
C14B C13B C18B 124.6(9) . . ?
C14B C13B N2B 127.2(8) . . ?
C18B C13B N2B 108.2(9) . . ?
C13B C14B C15B 116.1(8) . . ?
C13B C14B H14B 122.0 . . ?
C15B C14B H14B 122.0 . . ?
C16B C15B C14B 119.7(9) . . ?
C16B C15B H15B 120.1 . . ?
C14B C15B H15B 120.1 . . ?
C15B C16B C17B 123.9(9) . . ?
C15B C16B Cl1B 117.2(8) . . ?
C17B C16B Cl1B 118.9(7) . . ?
C18B C17B C16B 115.8(8) . . ?
C18B C17B H17B 122.1 . . ?
C16B C17B H17B 122.1 . . ?
C17B C18B C13B 119.9(9) . . ?
C17B C18B C19B 131.5(8) . . ?
C13B C18B C19B 108.6(8) . . ?
C12B C19B C21B 113.5(9) . . ?
C12B C19B C20B 112.4(8) . . ?
C21B C19B C20B 110.8(8) . . ?
C12B C19B C18B 99.7(8) . . ?
C21B C19B C18B 110.3(8) . . ?
C20B C19B C18B 109.5(8) . . ?
C19B C20B H20D 109.5 . . ?
C19B C20B H20E 109.5 . . ?
H20D C20B H20E 109.5 . . ?
C19B C20B H20F 109.5 . . ?
H20D C20B H20F 109.5 . . ?
H20E C20B H20F 109.5 . . ?
C19B C21B H21D 109.5 . . ?
C19B C21B H21E 109.5 . . ?
H21D C21B H21E 109.5 . . ?
C19B C21B H21F 109.5 . . ?
H21D C21B H21F 109.5 . . ?
H21E C21B H21F 109.5 . . ?
N2B C22B H22D 109.5 . . ?
N2B C22B H22E 109.5 . . ?
H22D C22B H22E 109.5 . . ?
N2B C22B H22F 109.5 . . ?
H22D C22B H22F 109.5 . . ?
H22E C22B H22F 109.5 . . ?

loop_
_geom_bond_atom_site_label_1
_geom_bond_atom_site_label_2
_geom_bond_distance
_geom_bond_site_symmetry_2
_geom_bond_publ_flag
Cl1A C16A 1.735(10) . ?
O1A C11A 1.362(11) . ?
O1A C1A 1.376(10) . ?
N1A C1A 1.275(12) . ?
N1A C2A 1.392(11) . ?
N2A C12A 1.302(12) . ?
N2A C13A 1.446(12) . ?
N2A C22A 1.481(12) . ?
C1A C12A 1.447(13) . ?
C2A C11A 1.378(13) . ?
C2A C3A 1.397(13) . ?
C3A C8A 1.402(12) . ?
C3A C4A 1.419(13) . ?
C4A C5A 1.356(13) . ?
C4A H4A 0.9500 . ?
C5A C6A 1.408(12) . ?
C5A H5A 0.9500 . ?
C6A C7A 1.360(14) . ?
C6A H6A 0.9500 . ?
C7A C8A 1.415(14) . ?
C7A H7A 0.9500 . ?
C8A C9A 1.418(14) . ?
C9A C10A 1.364(14) . ?
C9A H9A 0.9500 . ?
C10A C11A 1.391(12) . ?
C10A H10A 0.9500 . ?
C12A C19A 1.547(13) . ?
C13A C14A 1.346(14) . ?
C13A C18A 1.369(13) . ?
C14A C15A 1.391(15) . ?
C14A H14A 0.9500 . ?
C15A C16A 1.348(15) . ?
C15A H15A 0.9500 . ?
C16A C17A 1.386(13) . ?
C17A C18A 1.391(12) . ?
C17A H17A 0.9500 . ?
C18A C19A 1.495(12) . ?
C19A C21A 1.528(13) . ?
C19A C20A 1.531(12) . ?
C20A H20A 0.9800 . ?
C20A H20B 0.9800 . ?
C20A H20C 0.9800 . ?
C21A H21A 0.9800 . ?
C21A H21B 0.9800 . ?
C21A H21C 0.9800 . ?
C22A H22A 0.9800 . ?
C22A H22B 0.9800 . ?
C22A H22C 0.9800 . ?
Au1A Cl2A 2.253(3) . ?
Au1A Cl3A 2.256(3) . ?
Au1B Cl3B 2.248(3) . ?
Au1B Cl2B 2.256(3) . ?
Cl1B C16B 1.740(9) . ?
O1B C11B 1.376(12) . ?
O1B C1B 1.379(11) . ?
N1B C1B 1.282(13) . ?
N1B C2B 1.385(12) . ?
N2B C12B 1.296(12) . ?
N2B C13B 1.433(12) . ?
N2B C22B 1.479(11) . ?
C1B C12B 1.478(14) . ?
C2B C11B 1.366(13) . ?
C2B C3B 1.439(14) . ?
C3B C8B 1.395(13) . ?
C3B C4B 1.413(13) . ?
C4B C5B 1.361(14) . ?
C4B H4B 0.9500 . ?
C5B C6B 1.393(14) . ?
C5B H5B 0.9500 . ?
C6B C7B 1.384(14) . ?
C6B H6B 0.9500 . ?
C7B C8B 1.386(15) . ?
C7B H7B 0.9500 . ?
C8B C9B 1.485(14) . ?
C9B C10B 1.293(15) . ?
C9B H9B 0.9500 . ?
C10B C11B 1.427(13) . ?
C10B H10B 0.9500 . ?
C12B C19B 1.504(13) . ?
C13B C14B 1.352(13) . ?
C13B C18B 1.391(12) . ?
C14B C15B 1.397(13) . ?
C14B H14B 0.9500 . ?
C15B C16B 1.382(12) . ?
C15B H15B 0.9500 . ?
C16B C17B 1.387(13) . ?
C17B C18B 1.380(12) . ?
C17B H17B 0.9500 . ?
C18B C19B 1.544(13) . ?
C19B C21B 1.504(14) . ?
C19B C20B 1.522(12) . ?
C20B H20D 0.9800 . ?
C20B H20E 0.9800 . ?
C20B H20F 0.9800 . ?
C21B H21D 0.9800 . ?
C21B H21E 0.9800 . ?
C21B H21F 0.9800 . ?
C22B H22D 0.9800 . ?
C22B H22E 0.9800 . ?
C22B H22F 0.9800 . ?
